data_1574378
loop_
_publ_author_name
'Cui, Yibo'
'Lin, Jiawei'
'Liu, Kunjie'
'Shao, Yuhe'
'Zhao, Dong'
'Guo, Zhongnan'
'Zhao, Jing'
'Xia, Zhiguo'
'Liu, Quanlin'

_publ_section_title
;
 Tuning covalent bonding in zinc-based hybrid halides towards tunable
 room-temperature phosphorescence
;
_journal_issue 19
_journal_name_full 'Chemical Science'
_journal_page_first 8291
_journal_page_last 8301
_journal_paper_doi 10.1039/D5SC00931F
_journal_volume 16
_journal_year 2025
_chemical_formula_moiety 'C6 H8 Cl3 N2 Zn, C6 H9 N2'
_chemical_formula_sum 'C12 H17 Cl3 N4 Zn'
_chemical_formula_weight 389.01
_space_group_crystal_system monoclinic
_space_group_IT_number 14
_space_group_name_Hall '-P 2yn'
_space_group_name_H-M_alt 'P 1 21/n 1'
_atom_sites_solution_hydrogens geom
_atom_sites_solution_primary iterative
_audit_creation_date 2024-12-13
_audit_creation_method
;
Olex2 1.2
(compiled 2018.05.29 svn.r3508 for OlexSys, GUI svn.r5506)
;
_audit_update_record
;
2024-12-13 deposited with the CCDC.	2025-04-02 downloaded from the CCDC.
;
_cell_angle_alpha 90
_cell_angle_beta 91.025(2)
_cell_angle_gamma 90
_cell_formula_units_Z 4
_cell_length_a 7.4537(4)
_cell_length_b 14.2418(7)
_cell_length_c 15.4069(6)
_cell_measurement_reflns_used 5005
_cell_measurement_temperature 150(2)
_cell_measurement_theta_max 26.29
_cell_measurement_theta_min 3.02
_cell_volume 1635.24(13)
_computing_cell_refinement 'SAINT V8.40B (?, 2016)'
_computing_data_reduction 'SAINT V8.40B (?, 2016)'
_computing_molecular_graphics 'Olex2 (Dolomanov et al., 2009)'
_computing_publication_material 'Olex2 (Dolomanov et al., 2009)'
_computing_structure_refinement 'ShelXL (Sheldrick, 2015)'
_computing_structure_solution 'olex2.solve (Bourhis et al., 2015)'
_diffrn_ambient_temperature 150.0
_diffrn_measured_fraction_theta_full 0.997
_diffrn_measured_fraction_theta_max 0.992
_diffrn_measurement_device_type 'Bruker APEX-II CCD'
_diffrn_measurement_method '\f and \w scans'
_diffrn_radiation_type MoK\a
_diffrn_radiation_wavelength 0.71073
_diffrn_reflns_av_R_equivalents 0.0610
_diffrn_reflns_av_unetI/netI 0.0309
_diffrn_reflns_Laue_measured_fraction_full 0.997
_diffrn_reflns_Laue_measured_fraction_max 0.992
_diffrn_reflns_limit_h_max 9
_diffrn_reflns_limit_h_min -9
_diffrn_reflns_limit_k_max 17
_diffrn_reflns_limit_k_min -17
_diffrn_reflns_limit_l_max 19
_diffrn_reflns_limit_l_min -17
_diffrn_reflns_number 28796
_diffrn_reflns_point_group_measured_fraction_full 0.997
_diffrn_reflns_point_group_measured_fraction_max 0.992
_diffrn_reflns_theta_full 25.242
_diffrn_reflns_theta_max 26.509
_diffrn_reflns_theta_min 3.007
_diffrn_standards_number 0
_exptl_absorpt_coefficient_mu 1.986
_exptl_absorpt_correction_T_max 0.0276
_exptl_absorpt_correction_T_min 0.0105
_exptl_absorpt_correction_type none
_exptl_absorpt_process_details
;
SADABS-2016/2 (Bruker,2016/2) was used for absorption correction.
wR2(int) was 0.0809 before and 0.0633 after correction.
The Ratio of minimum to maximum transmission is 0.3804.
The \l/2 correction factor is Not present.
;
_exptl_crystal_colour 'light white'
_exptl_crystal_colour_modifier light
_exptl_crystal_colour_primary white
_exptl_crystal_density_diffrn 1.580
_exptl_crystal_description needle
_exptl_crystal_F_000 792
_refine_diff_density_max 0.404
_refine_diff_density_min -0.463
_refine_diff_density_rms 0.075
_refine_ls_extinction_method none
_refine_ls_goodness_of_fit_ref 1.123
_refine_ls_hydrogen_treatment constr
_refine_ls_matrix_type full
_refine_ls_number_parameters 183
_refine_ls_number_reflns 3368
_refine_ls_number_restraints 0
_refine_ls_restrained_S_all 1.123
_refine_ls_R_factor_all 0.0484
_refine_ls_R_factor_gt 0.0384
_refine_ls_shift/su_max 0.001
_refine_ls_shift/su_mean 0.000
_refine_ls_structure_factor_coef Fsqd
_refine_ls_weighting_details 'w=1/[\s^2^(Fo^2^)+(0.0422P)^2^+1.0732P] where P=(Fo^2^+2Fc^2^)/3'
_refine_ls_weighting_scheme calc
_refine_ls_wR_factor_gt 0.0889
_refine_ls_wR_factor_ref 0.0949
_reflns_Friedel_coverage 0.000
_reflns_number_gt 2801
_reflns_number_total 3368
_reflns_threshold_expression 'I > 2\s(I)'
_cod_data_source_file d5sc00931f2.cif
_cod_data_source_block mo_0624_4_0m
_cod_depositor_comments 'Adding full bibliography for 1574378--1574388.cif.'
_cod_database_code 1574378
_shelx_shelxl_version_number 2018/3
_shelx_space_group_comment
;
The symmetry employed for this shelxl refinement is uniquely defined
by the following loop, which should always be used as a source of
symmetry information in preference to the above space-group names.
They are only intended as comments.
;
_olex2_refinement_description
;
1. Fixed Uiso
 At 1.2 times of:
  All C(H) groups, All N(H) groups
 At 1.5 times of:
  All C(H,H,H) groups
2.a Aromatic/amide H refined with riding coordinates:
 N4(H4A), N1(H1), N3(H3A), C3(H3), C5(H5), C6(H6), C4(H4), C12(H12), C11(H11),
 C9(H9), C10(H10)
2.b Idealised Me refined as rotating group:
 C1(H1A,H1B,H1C), C7(H7A,H7B,H7C)
;
_olex2_submission_special_instructions 'No special instructions were received'

loop_
_space_group_symop_operation_xyz
'x, y, z'
'-x+1/2, y+1/2, -z+1/2'
'-x, -y, -z'
'x-1/2, -y-1/2, z-1/2'

loop_
_atom_site_label
_atom_site_type_symbol
_atom_site_fract_x
_atom_site_fract_y
_atom_site_fract_z
_atom_site_U_iso_or_equiv
_atom_site_adp_type
_atom_site_occupancy
_atom_site_site_symmetry_order
_atom_site_calc_flag
_atom_site_refinement_flags_posn
_atom_site_refinement_flags_adp
_atom_site_refinement_flags_occupancy
_atom_site_disorder_assembly
_atom_site_disorder_group
Zn1 Zn 0.40970(5) 0.74008(2) 0.18094(2) 0.03195(12) Uani 1 1 d . . . . .
Cl1 Cl 0.19122(10) 0.84876(6) 0.18132(5) 0.03799(19) Uani 1 1 d . . . . .
Cl3 Cl 0.67143(10) 0.80819(6) 0.14061(5) 0.0404(2) Uani 1 1 d . . . . .
Cl2 Cl 0.35125(13) 0.61697(6) 0.09319(5) 0.0473(2) Uani 1 1 d . . . . .
N2 N 0.4527(3) 0.68617(18) 0.30282(15) 0.0305(5) Uani 1 1 d . . . . .
N4 N 0.9162(3) 0.7055(2) 0.28234(16) 0.0355(6) Uani 1 1 d . . . . .
H4A H 0.867138 0.751871 0.252622 0.043 Uiso 1 1 calc R . . . .
N1 N 0.3893(4) 0.82481(19) 0.37443(17) 0.0371(6) Uani 1 1 d . . . . .
H1 H 0.359186 0.848749 0.323573 0.045 Uiso 1 1 calc R . . . .
N3 N 0.9272(4) 0.8025(2) 0.40244(19) 0.0448(7) Uani 1 1 d . . . . .
H3A H 0.952775 0.808910 0.458104 0.054 Uiso 1 1 calc R . . . .
C2 C 0.4511(4) 0.7352(2) 0.37778(19) 0.0305(6) Uani 1 1 d . . . . .
C8 C 0.9555(4) 0.7190(2) 0.3668(2) 0.0360(7) Uani 1 1 d . . . . .
C3 C 0.5169(4) 0.6953(2) 0.45613(19) 0.0339(7) Uani 1 1 d . . . . .
H3 H 0.517933 0.730657 0.508437 0.041 Uiso 1 1 calc R . . . .
C5 C 0.5743(4) 0.5528(2) 0.3791(2) 0.0352(7) Uani 1 1 d . . . . .
H5 H 0.614258 0.489444 0.378207 0.042 Uiso 1 1 calc R . . . .
C6 C 0.5101(4) 0.5958(2) 0.3055(2) 0.0334(6) Uani 1 1 d . . . . .
H6 H 0.505399 0.560431 0.253284 0.040 Uiso 1 1 calc R . . . .
C4 C 0.5788(4) 0.6053(2) 0.4553(2) 0.0368(7) Uani 1 1 d . . . . .
H4 H 0.625467 0.578092 0.507310 0.044 Uiso 1 1 calc R . . . .
C12 C 0.9491(5) 0.6230(3) 0.2406(2) 0.0412(8) Uani 1 1 d . . . . .
H12 H 0.922583 0.617718 0.180212 0.049 Uiso 1 1 calc R . . . .
C11 C 1.0185(5) 0.5490(3) 0.2838(2) 0.0463(8) Uani 1 1 d . . . . .
H11 H 1.039395 0.491078 0.255127 0.056 Uiso 1 1 calc R . . . .
C1 C 0.3708(5) 0.8831(3) 0.4516(2) 0.0465(8) Uani 1 1 d . . . . .
H1A H 0.321998 0.944502 0.434877 0.070 Uiso 1 1 calc GR . . . .
H1B H 0.488620 0.891475 0.479801 0.070 Uiso 1 1 calc GR . . . .
H1C H 0.289327 0.852447 0.492028 0.070 Uiso 1 1 calc GR . . . .
C9 C 1.0295(4) 0.6423(3) 0.4142(2) 0.0434(8) Uani 1 1 d . . . . .
H9 H 1.057781 0.648610 0.474293 0.052 Uiso 1 1 calc R . . . .
C10 C 1.0592(4) 0.5598(3) 0.3725(2) 0.0466(9) Uani 1 1 d . . . . .
H10 H 1.108555 0.508396 0.404134 0.056 Uiso 1 1 calc R . . . .
C7 C 0.8571(5) 0.8841(2) 0.3564(2) 0.0479(9) Uani 1 1 d . . . . .
H7A H 0.929263 0.895915 0.304996 0.072 Uiso 1 1 calc GR . . . .
H7B H 0.862468 0.939025 0.394735 0.072 Uiso 1 1 calc GR . . . .
H7C H 0.732242 0.872496 0.338479 0.072 Uiso 1 1 calc GR . . . .

loop_
_atom_site_aniso_label
_atom_site_aniso_U_11
_atom_site_aniso_U_22
_atom_site_aniso_U_33
_atom_site_aniso_U_23
_atom_site_aniso_U_13
_atom_site_aniso_U_12
Zn1 0.0358(2) 0.0312(2) 0.02882(19) 0.00191(14) -0.00113(14) -0.00113(15)
Cl1 0.0340(4) 0.0394(4) 0.0404(4) 0.0078(3) -0.0023(3) 0.0019(3)
Cl3 0.0351(4) 0.0473(5) 0.0387(4) 0.0094(3) 0.0015(3) -0.0024(3)
Cl2 0.0709(6) 0.0383(5) 0.0326(4) -0.0024(3) -0.0038(4) -0.0103(4)
N2 0.0309(13) 0.0308(14) 0.0297(12) 0.0032(10) -0.0009(10) -0.0026(10)
N4 0.0351(14) 0.0374(15) 0.0340(13) 0.0022(11) 0.0017(11) -0.0003(11)
N1 0.0455(15) 0.0314(14) 0.0343(13) -0.0027(11) -0.0028(11) 0.0037(12)
N3 0.0475(17) 0.0489(18) 0.0381(14) -0.0094(13) 0.0043(12) -0.0089(14)
C2 0.0289(15) 0.0293(15) 0.0335(15) 0.0008(12) 0.0013(12) -0.0025(12)
C8 0.0293(15) 0.0432(18) 0.0355(15) -0.0003(14) 0.0037(12) -0.0083(14)
C3 0.0347(16) 0.0390(18) 0.0280(14) 0.0000(12) 0.0007(12) -0.0034(13)
C5 0.0358(16) 0.0280(16) 0.0417(17) 0.0042(13) 0.0008(13) -0.0012(13)
C6 0.0365(16) 0.0304(16) 0.0333(15) 0.0018(12) 0.0026(12) -0.0016(13)
C4 0.0347(16) 0.0424(19) 0.0333(15) 0.0091(14) -0.0016(13) -0.0024(14)
C12 0.0436(19) 0.044(2) 0.0357(16) -0.0038(14) 0.0012(14) 0.0008(15)
C11 0.0446(19) 0.044(2) 0.051(2) -0.0001(16) 0.0067(16) 0.0045(16)
C1 0.055(2) 0.0382(19) 0.0460(19) -0.0109(15) -0.0036(16) 0.0108(16)
C9 0.0334(17) 0.063(2) 0.0335(16) 0.0067(16) -0.0031(13) -0.0010(16)
C10 0.0342(17) 0.053(2) 0.053(2) 0.0151(17) 0.0002(15) 0.0086(16)
C7 0.054(2) 0.0358(19) 0.055(2) -0.0047(16) 0.0105(17) -0.0041(16)

loop_
_atom_type_symbol
_atom_type_description
_atom_type_scat_dispersion_real
_atom_type_scat_dispersion_imag
_atom_type_scat_source
C C 0.0033 0.0016 'International Tables Vol C Tables 4.2.6.8 and 6.1.1.4'
H H 0.0000 0.0000 'International Tables Vol C Tables 4.2.6.8 and 6.1.1.4'
Cl Cl 0.1484 0.1585 'International Tables Vol C Tables 4.2.6.8 and 6.1.1.4'
N N 0.0061 0.0033 'International Tables Vol C Tables 4.2.6.8 and 6.1.1.4'
Zn Zn 0.2839 1.4301 'International Tables Vol C Tables 4.2.6.8 and 6.1.1.4'

loop_
_geom_angle_atom_site_label_1
_geom_angle_atom_site_label_2
_geom_angle_atom_site_label_3
_geom_angle
_geom_angle_site_symmetry_1
_geom_angle_site_symmetry_3
_geom_angle_publ_flag
Cl1 Zn1 Cl3 109.40(3) . . ?
Cl1 Zn1 Cl2 113.92(4) . . ?
Cl2 Zn1 Cl3 109.00(4) . . ?
N2 Zn1 Cl1 110.93(7) . . ?
N2 Zn1 Cl3 106.82(7) . . ?
N2 Zn1 Cl2 106.49(8) . . ?
C2 N2 Zn1 125.9(2) . . ?
C2 N2 C6 118.2(3) . . ?
C6 N2 Zn1 115.33(19) . . ?
C8 N4 C12 122.9(3) . . ?
C2 N1 C1 122.7(3) . . ?
C8 N3 C7 124.9(3) . . ?
N2 C2 N1 117.5(3) . . ?
N2 C2 C3 120.9(3) . . ?
N1 C2 C3 121.5(3) . . ?
N4 C8 C9 117.7(3) . . ?
N3 C8 N4 119.7(3) . . ?
N3 C8 C9 122.6(3) . . ?
C4 C3 C2 118.9(3) . . ?
C6 C5 C4 117.4(3) . . ?
N2 C6 C5 123.8(3) . . ?
C3 C4 C5 120.7(3) . . ?
C11 C12 N4 120.8(3) . . ?
C12 C11 C10 118.1(3) . . ?
C10 C9 C8 119.1(3) . . ?
C9 C10 C11 121.4(3) . . ?

loop_
_geom_bond_atom_site_label_1
_geom_bond_atom_site_label_2
_geom_bond_distance
_geom_bond_site_symmetry_2
_geom_bond_publ_flag
Zn1 Cl1 2.2468(9) . ?
Zn1 Cl3 2.2752(9) . ?
Zn1 Cl2 2.2518(9) . ?
Zn1 N2 2.048(2) . ?
N2 C2 1.350(4) . ?
N2 C6 1.356(4) . ?
N4 C8 1.342(4) . ?
N4 C12 1.364(4) . ?
N1 C2 1.357(4) . ?
N1 C1 1.459(4) . ?
N3 C8 1.329(4) . ?
N3 C7 1.454(5) . ?
C2 C3 1.414(4) . ?
C8 C9 1.420(5) . ?
C3 C4 1.363(5) . ?
C5 C6 1.368(4) . ?
C5 C4 1.393(4) . ?
C12 C11 1.346(5) . ?
C11 C10 1.403(5) . ?
C9 C10 1.359(5) . ?
